data_4117056
loop_
_publ_author_name
'Beisong Cheng'
'Orde Q. Munro'
'Helder M. Marques'
'W. Robert Scheidt'

_publ_section_title
;
 An Analysis of Porphyrin Molecular Flexibility Use of Porphyrin Diacids
;
_journal_name_full 'Journal of the American Chemical Society'
_journal_page_first 10732
_journal_page_last 10742
_journal_paper_doi 10.1021/ja9716214
_journal_volume 119
_journal_year 1997
_chemical_formula_sum 'C200 H152 Cl8 N16 O32'
_chemical_formula_weight 3574.98
_chemical_name_common 'tetraphenylporhyrin dicacid, perchorate salt'
_chemical_name_systematic
;
 ?
;
_space_group_IT_number 14
_symmetry_cell_setting monoclinic
_symmetry_space_group_name_Hall '-P 2ybc'
_symmetry_space_group_name_H-M 'P 1 21/c 1'
_atom_sites_solution_hydrogens geom
_atom_sites_solution_primary direct
_atom_sites_solution_secondary difmap
_audit_creation_method SHELXL
_cell_angle_alpha 90.00
_cell_angle_beta 98.17(4)
_cell_angle_gamma 90.00
_cell_formula_units_Z 1
_cell_length_a 8.074(2)
_cell_length_b 31.411(15)
_cell_length_c 17.021(6)
_cell_measurement_reflns_used 250
_cell_measurement_temperature 293(2)
_cell_measurement_theta_max 20.5
_cell_measurement_theta_min -20.5
_cell_volume 4273(3)
_computing_cell_refinement MADNES
_computing_data_collection MADNES
_computing_data_reduction 'MADNES (MESSERSCHMIDT & PFLUGRATH, 1987)'
_computing_molecular_graphics 'ORTEP-II (JOHNSON)'
_computing_publication_material SHELXL-93
_computing_structure_refinement 'SHELXL-93 (Sheldrick, 1993)'
_computing_structure_solution 'SHELXS-86 (Sheldrick, 1990)'
_diffrn_ambient_temperature 127(1)
_diffrn_measurement_device 'enraf-nonius fast area-detector'
_diffrn_measurement_method 'ellipsoid-mask fitting'
_diffrn_radiation_monochromator graphite
_diffrn_radiation_source "'rotating anode"
_diffrn_radiation_type MoK\a
_diffrn_radiation_wavelength 0.71073
_diffrn_reflns_av_R_equivalents 0.3155
_diffrn_reflns_av_sigmaI/netI 0.2358
_diffrn_reflns_limit_h_max 5
_diffrn_reflns_limit_h_min -10
_diffrn_reflns_limit_k_max 40
_diffrn_reflns_limit_k_min -41
_diffrn_reflns_limit_l_max 22
_diffrn_reflns_limit_l_min -20
_diffrn_reflns_number 24257
_diffrn_reflns_theta_max 28.27
_diffrn_reflns_theta_min 2.29
_diffrn_standards_decay_% 'no measurable decay'
_diffrn_standards_interval_count 0
_diffrn_standards_interval_time 0
_diffrn_standards_number 0
_exptl_absorpt_coefficient_mu 0.215
_exptl_absorpt_correction_T_max 1.0
_exptl_absorpt_correction_T_min 0.93
_exptl_absorpt_correction_type refdelf
_exptl_crystal_colour dark
_exptl_crystal_density_diffrn 1.389
_exptl_crystal_description plate
_exptl_crystal_F_000 1856
_exptl_crystal_size_max ?0.35
_exptl_crystal_size_mid 0.04
_exptl_crystal_size_min 0.04
_refine_diff_density_max 0.334
_refine_diff_density_min -0.324
_refine_diff_density_rms 0.076
_refine_ls_extinction_method none
_refine_ls_goodness_of_fit_all 1.011
_refine_ls_goodness_of_fit_obs 1.296
_refine_ls_hydrogen_treatment 'noref except cental hydrogen atoms'
_refine_ls_matrix_type full
_refine_ls_number_parameters 592
_refine_ls_number_reflns 9684
_refine_ls_number_restraints 0
_refine_ls_restrained_S_all 1.014
_refine_ls_restrained_S_obs 1.296
_refine_ls_R_factor_all 0.2523
_refine_ls_R_factor_obs 0.1073
_refine_ls_shift/esd_max 0.014
_refine_ls_shift/esd_mean 0.001
_refine_ls_structure_factor_coef Fsqd
_refine_ls_weighting_details 'w=1/[\s^2^(Fo^2^)+(0.0961P)^2^+0.0000P] where P=(Fo^2^+2Fc^2^)/3'
_refine_ls_weighting_scheme calc
_refine_ls_wR_factor_all 0.2745
_refine_ls_wR_factor_obs 0.2087
_reflns_number_observed 3652
_reflns_number_total 9686
_reflns_observed_criterion >2sigma(I)
_cod_data_source_file ja9716214_2.cif
_cod_data_source_block sd:h4tpp2+
_cod_depositor_comments
;
The following automatic conversions were performed:

'_refine_ls_weighting_scheme' value 'calc
w=1/[\s^2^(Fo^2^)+(0.0961P)^2^+0.0000P] where P=(Fo^2^+2Fc^2^)/3' was
changed to 'calc'. New tag '_refine_ls_weighting_details' was
created. The value of the new tag was set to
'w=1/[\s^2^(Fo^2^)+(0.0961P)^2^+0.0000P] where P=(Fo^2^+2Fc^2^)/3'.

Automatic conversion script
Id: cif_fix_values 3143 2015-03-26 13:38:13Z robertas 
;
_cod_original_cell_volume 4272.9(27)
_cod_database_code 4117056

loop_
_symmetry_equiv_pos_as_xyz
'x, y, z'
'x, -y+1/2, z+1/2'
'-x, -y, -z'
'-x, y-1/2, -z-1/2'

loop_
_atom_site_aniso_label
_atom_site_aniso_U_11
_atom_site_aniso_U_22
_atom_site_aniso_U_33
_atom_site_aniso_U_23
_atom_site_aniso_U_13
_atom_site_aniso_U_12
N1 0.028(3) 0.029(3) 0.031(3) 0.004(2) 0.005(2) -0.001(2)
N2 0.029(3) 0.028(3) 0.041(3) 0.004(3) 0.000(2) 0.006(3)
N3 0.023(3) 0.036(3) 0.032(3) 0.003(3) -0.001(2) 0.001(3)
N4 0.024(2) 0.026(3) 0.039(3) -0.003(3) 0.001(2) -0.002(3)
CA1 0.031(4) 0.034(3) 0.037(4) -0.005(3) -0.001(3) -0.009(3)
CA2 0.024(3) 0.034(3) 0.034(3) 0.006(3) -0.003(2) 0.002(3)
CA3 0.025(3) 0.029(3) 0.040(4) 0.007(3) 0.003(3) 0.005(3)
CA4 0.030(3) 0.031(3) 0.035(4) -0.008(3) 0.000(3) -0.002(3)
CA5 0.033(4) 0.039(4) 0.033(3) 0.002(3) 0.005(3) 0.006(3)
CA6 0.019(3) 0.042(4) 0.040(4) 0.004(3) 0.002(3) 0.002(3)
CA7 0.031(3) 0.032(3) 0.027(3) -0.006(3) -0.002(2) 0.000(3)
CA8 0.029(3) 0.038(4) 0.031(3) -0.001(3) 0.005(3) -0.002(3)
CB1 0.036(4) 0.045(4) 0.049(4) -0.008(3) 0.006(3) -0.001(3)
CB2 0.044(4) 0.023(3) 0.052(4) -0.002(3) 0.004(3) 0.005(3)
CB3 0.019(3) 0.047(4) 0.042(4) 0.006(3) 0.002(3) 0.002(3)
CB4 0.037(4) 0.032(4) 0.041(4) -0.005(3) 0.001(3) -0.002(3)
CB5 0.033(4) 0.043(4) 0.037(4) 0.005(3) -0.001(3) -0.001(3)
CB6 0.038(4) 0.037(4) 0.034(4) 0.011(3) 0.001(3) 0.001(3)
CB7 0.025(3) 0.056(4) 0.038(4) -0.011(3) 0.001(3) 0.010(3)
CB8 0.027(3) 0.028(3) 0.043(4) -0.002(3) 0.002(3) 0.002(3)
CM1 0.036(4) 0.036(4) 0.031(3) 0.007(3) 0.005(3) 0.000(3)
CM2 0.026(3) 0.043(4) 0.034(4) 0.004(3) 0.005(3) 0.003(3)
CM3 0.033(3) 0.037(4) 0.029(3) 0.000(3) 0.004(3) -0.002(3)
CM4 0.029(3) 0.030(3) 0.031(3) -0.006(3) 0.003(3) 0.000(3)
C11 0.029(3) 0.033(4) 0.037(4) -0.004(3) 0.001(3) -0.003(3)
C12 0.042(4) 0.044(4) 0.037(4) -0.010(3) 0.011(3) -0.004(3)
C13 0.032(4) 0.066(5) 0.037(4) -0.018(4) 0.002(3) -0.012(4)
C14 0.046(4) 0.039(4) 0.054(5) -0.003(4) 0.009(4) -0.011(3)
C15 0.035(4) 0.031(4) 0.062(5) -0.009(4) 0.005(3) -0.005(3)
C16 0.030(4) 0.032(3) 0.055(4) -0.005(3) 0.000(3) 0.003(3)
C21 0.036(4) 0.034(4) 0.028(3) 0.003(3) -0.005(3) 0.006(3)
C22 0.043(4) 0.047(4) 0.034(4) 0.007(3) -0.001(3) 0.008(3)
C23 0.064(6) 0.051(5) 0.053(5) -0.002(4) -0.006(4) 0.010(4)
C24 0.064(6) 0.054(5) 0.050(5) -0.004(4) -0.005(4) 0.029(4)
C25 0.036(4) 0.080(6) 0.050(5) -0.005(5) 0.002(3) 0.017(4)
C26 0.039(4) 0.050(4) 0.048(4) 0.001(4) -0.001(3) 0.006(4)
C31 0.032(4) 0.039(4) 0.038(4) 0.000(3) 0.005(3) -0.005(3)
C32 0.035(4) 0.043(4) 0.043(4) -0.001(3) 0.004(3) -0.006(3)
C33 0.036(4) 0.050(4) 0.040(4) -0.008(3) 0.001(3) -0.014(3)
C34 0.058(5) 0.045(4) 0.036(4) -0.004(4) 0.002(3) -0.005(4)
C35 0.062(5) 0.024(3) 0.047(4) 0.001(3) -0.009(4) -0.001(3)
C36 0.044(4) 0.044(4) 0.045(4) -0.004(4) 0.004(3) 0.003(4)
C41 0.032(4) 0.037(4) 0.043(4) 0.007(3) 0.004(3) 0.001(3)
C42 0.036(4) 0.054(5) 0.054(5) 0.007(4) 0.006(3) -0.008(4)
C43 0.042(5) 0.078(6) 0.060(5) 0.034(5) 0.004(4) 0.006(4)
C44 0.044(5) 0.074(6) 0.079(6) 0.047(5) 0.018(4) 0.022(5)
C45 0.038(4) 0.048(5) 0.081(6) 0.015(4) 0.017(4) 0.010(4)
C46 0.032(4) 0.040(4) 0.057(5) 0.004(4) 0.004(3) 0.006(3)
Cl1 0.0324(8) 0.0602(11) 0.0392(9) -0.0009(9) 0.0013(7) -0.0037(9)
Cl2 0.0314(8) 0.0541(10) 0.0352(8) -0.0010(9) 0.0018(6) 0.0019(9)
O1 0.035(2) 0.080(4) 0.030(2) 0.004(3) 0.003(2) 0.003(3)
O2 0.050(3) 0.067(3) 0.047(3) 0.002(3) -0.009(2) 0.016(3)
O3 0.054(4) 0.264(10) 0.055(4) 0.049(5) -0.008(3) -0.076(5)
O4 0.108(6) 0.073(4) 0.088(5) -0.036(4) -0.007(4) 0.023(4)
O5 0.047(3) 0.045(3) 0.036(2) 0.003(2) 0.004(2) 0.002(2)
O6 0.065(4) 0.124(5) 0.054(3) -0.048(4) 0.023(3) -0.052(4)
O7 0.031(3) 0.096(4) 0.046(3) -0.007(3) 0.012(2) -0.001(3)
O8 0.074(4) 0.087(4) 0.064(4) 0.025(3) 0.007(3) 0.039(4)
C1 0.154(11) 0.044(5) 0.034(5) -0.014(4) 0.023(6) -0.014(6)
C2 0.073(7) 0.066(6) 0.099(8) 0.020(6) 0.039(6) 0.018(5)
C3 0.050(5) 0.056(5) 0.091(7) -0.002(5) -0.016(5) -0.004(4)
C4 0.098(7) 0.046(5) 0.047(5) 0.010(4) 0.020(5) -0.004(5)
C5 0.061(6) 0.044(5) 0.096(8) 0.005(5) 0.020(5) 0.006(4)
C6 0.075(7) 0.045(5) 0.085(7) -0.009(5) -0.019(5) -0.004(5)

loop_
_atom_site_label
_atom_site_type_symbol
_atom_site_fract_x
_atom_site_fract_y
_atom_site_fract_z
_atom_site_U_iso_or_equiv
_atom_site_thermal_displace_type
_atom_site_occupancy
_atom_site_calc_flag
_atom_site_refinement_flags
HN1 H -0.0882(86) 0.3124(23) -0.1902(42) 0.055(23) Uiso 1 d .
HN2 H 0.1290(91) 0.3546(23) -0.2251(45) 0.061(23) Uiso 1 d .
HN3 H -0.0705(75) 0.4153(20) -0.1971(37) 0.031(19) Uiso 1 d .
HN4 H -0.1936(76) 0.3583(19) -0.3097(35) 0.030 Uiso 1 d .
N1 N -0.0588(6) 0.2904(2) -0.2239(3) 0.0293(12) Uani 1 d .
N2 N 0.1923(6) 0.3601(2) -0.1731(3) 0.0332(12) Uani 1 d .
N3 N -0.0539(6) 0.4282(2) -0.2366(3) 0.0307(12) Uani 1 d .
N4 N -0.2965(6) 0.3578(2) -0.3019(3) 0.0301(11) Uani 1 d .
CA1 C -0.1700(8) 0.2677(2) -0.2772(4) 0.0345(15) Uani 1 d .
CA2 C 0.0907(7) 0.2680(2) -0.2079(4) 0.0314(14) Uani 1 d .
CA3 C 0.2675(7) 0.3246(2) -0.1341(4) 0.0315(14) Uani 1 d .
CA4 C 0.2688(8) 0.3976(2) -0.1400(4) 0.0326(15) Uani 1 d .
CA5 C 0.0953(8) 0.4507(2) -0.2238(4) 0.0348(15) Uani 1 d .
CA6 C -0.1687(7) 0.4493(2) -0.2923(4) 0.0339(15) Uani 1 d .
CA7 C -0.3918(8) 0.3947(2) -0.3100(3) 0.0305(14) Uani 1 d .
CA8 C -0.3951(8) 0.3218(2) -0.3027(4) 0.0328(14) Uani 1 d .
CB1 C -0.0851(8) 0.2307(2) -0.2982(4) 0.043(2) Uani 1 d .
HB1 H -0.1294(8) 0.2102(2) -0.3348(4) 0.052 Uiso 1 calc R
CB2 C 0.0715(9) 0.2300(2) -0.2563(4) 0.040(2) Uani 1 d .
HB2 H 0.1516(9) 0.2089(2) -0.2583(4) 0.048 Uiso 1 calc R
CB3 C 0.3877(7) 0.3404(2) -0.0702(4) 0.037(2) Uani 1 d .
HB3 H 0.4544(7) 0.3240(2) -0.0326(4) 0.044 Uiso 1 calc R
CB4 C 0.3859(8) 0.3840(2) -0.0749(4) 0.037(2) Uani 1 d .
HB4 H 0.4522(8) 0.4020(2) -0.0404(4) 0.045 Uiso 1 calc R
CB5 C 0.0759(8) 0.4862(2) -0.2752(4) 0.038(2) Uani 1 d .
HB5 H 0.1576(8) 0.5065(2) -0.2801(4) 0.046 Uiso 1 calc R
CB6 C -0.0804(8) 0.4860(2) -0.3162(4) 0.037(2) Uani 1 d .
HB6 H -0.1237(8) 0.5061(2) -0.3537(4) 0.044 Uiso 1 calc R
CB7 C -0.5612(8) 0.3805(2) -0.3103(4) 0.040(2) Uani 1 d .
HB7 H -0.6542(8) 0.3981(2) -0.3122(4) 0.048 Uiso 1 calc R
CB8 C -0.5638(8) 0.3367(2) -0.3074(4) 0.0330(14) Uani 1 d .
HB8 H -0.6585(8) 0.3198(2) -0.3083(4) 0.040 Uiso 1 calc R
CM1 C -0.3389(8) 0.2791(2) -0.3031(4) 0.0344(15) Uani 1 d .
CM2 C 0.2340(8) 0.2815(2) -0.1555(4) 0.0339(15) Uani 1 d .
CM3 C 0.2389(8) 0.4389(2) -0.1694(4) 0.0328(14) Uani 1 d .
CM4 C -0.3336(7) 0.4369(2) -0.3174(4) 0.0304(14) Uani 1 d .
C11 C -0.4629(8) 0.2454(2) -0.3331(4) 0.0331(14) Uani 1 d .
C12 C -0.5917(8) 0.2531(2) -0.3965(4) 0.040(2) Uani 1 d .
H12 H -0.6004(8) 0.2795(2) -0.4215(4) 0.048 Uiso 1 calc R
C13 C -0.7070(8) 0.2206(2) -0.4218(4) 0.045(2) Uani 1 d .
H13 H -0.7922(8) 0.2256(2) -0.4636(4) 0.054 Uiso 1 calc R
C14 C -0.6945(9) 0.1814(2) -0.3851(4) 0.046(2) Uani 1 d .
H14 H -0.7713(9) 0.1603(2) -0.4028(4) 0.055 Uiso 1 calc R
C15 C -0.5710(8) 0.1729(2) -0.3228(4) 0.043(2) Uani 1 d .
H15 H -0.5649(8) 0.1463(2) -0.2987(4) 0.052 Uiso 1 calc R
C16 C -0.4537(8) 0.2047(2) -0.2956(4) 0.040(2) Uani 1 d .
H16 H -0.3704(8) 0.1991(2) -0.2532(4) 0.047 Uiso 1 calc R
C21 C 0.3587(8) 0.2488(2) -0.1238(4) 0.0338(15) Uani 1 d .
C22 C 0.3062(9) 0.2087(2) -0.0985(4) 0.042(2) Uani 1 d .
H22 H 0.1925(9) 0.2028(2) -0.1021(4) 0.050 Uiso 1 calc R
C23 C 0.4220(10) 0.1780(3) -0.0683(5) 0.057(2) Uani 1 d .
H23 H 0.3850(10) 0.1514(3) -0.0543(5) 0.069 Uiso 1 calc R
C24 C 0.5931(11) 0.1867(3) -0.0587(5) 0.057(2) Uani 1 d .
H24 H 0.6696(11) 0.1663(3) -0.0366(5) 0.068 Uiso 1 calc R
C25 C 0.6489(9) 0.2261(3) -0.0825(4) 0.056(2) Uani 1 d .
H25 H 0.7627(9) 0.2322(3) -0.0764(4) 0.067 Uiso 1 calc R
C26 C 0.5315(9) 0.2564(2) -0.1159(4) 0.046(2) Uani 1 d .
H26 H 0.5694(9) 0.2822(2) -0.1332(4) 0.055 Uiso 1 calc R
C31 C 0.3685(8) 0.4717(2) -0.1432(4) 0.036(2) Uani 1 d .
C32 C 0.5418(8) 0.4619(2) -0.1366(4) 0.040(2) Uani 1 d .
H32 H 0.5755(8) 0.4350(2) -0.1508(4) 0.048 Uiso 1 calc R
C33 C 0.6625(9) 0.4927(2) -0.1086(4) 0.042(2) Uani 1 d .
H33 H 0.7756(9) 0.4859(2) -0.1038(4) 0.051 Uiso 1 calc R
C34 C 0.6145(10) 0.5333(2) -0.0883(4) 0.047(2) Uani 1 d .
H34 H 0.6951(10) 0.5532(2) -0.0689(4) 0.056 Uiso 1 calc R
C35 C 0.4450(10) 0.5440(2) -0.0969(4) 0.046(2) Uani 1 d .
H35 H 0.4130(10) 0.5714(2) -0.0850(4) 0.055 Uiso 1 calc R
C36 C 0.3239(9) 0.5137(2) -0.1233(4) 0.045(2) Uani 1 d .
H36 H 0.2114(9) 0.5211(2) -0.1281(4) 0.053 Uiso 1 calc R
C41 C -0.4561(8) 0.4687(2) -0.3565(4) 0.037(2) Uani 1 d .
C42 C -0.5721(9) 0.4579(3) -0.4224(4) 0.048(2) Uani 1 d .
H42 H -0.5709(9) 0.4305(3) -0.4429(4) 0.058 Uiso 1 calc R
C43 C -0.6906(10) 0.4873(3) -0.4586(5) 0.060(2) Uani 1 d .
H43 H -0.7698(10) 0.4793(3) -0.5012(5) 0.073 Uiso 1 calc R
C44 C -0.6860(10) 0.5288(3) -0.4286(5) 0.065(3) Uani 1 d .
H44 H -0.7605(10) 0.5491(3) -0.4527(5) 0.078 Uiso 1 calc R
C45 C -0.5724(9) 0.5399(3) -0.3640(5) 0.055(2) Uani 1 d .
H45 H -0.5723(9) 0.5675(3) -0.3442(5) 0.066 Uiso 1 calc R
C46 C -0.4584(8) 0.5107(2) -0.3279(4) 0.043(2) Uani 1 d .
H46 H -0.3823(8) 0.5189(2) -0.2843(4) 0.052 Uiso 1 calc R
Cl1 Cl 0.0156(2) 0.36070(6) -0.43104(10) 0.0443(4) Uani 1 d .
Cl2 Cl -0.1162(2) 0.36300(6) -0.04626(9) 0.0405(4) Uani 1 d .
O1 O 0.0366(5) 0.3551(2) -0.3451(3) 0.0487(13) Uani 1 d .
O2 O -0.1384(6) 0.3825(2) -0.4551(3) 0.0564(14) Uani 1 d .
O3 O 0.1512(7) 0.3849(3) -0.4511(4) 0.126(4) Uani 1 d .
O4 O 0.0085(9) 0.3196(2) -0.4678(4) 0.092(2) Uani 1 d .
O5 O -0.1861(5) 0.36426(15) -0.1312(3) 0.0425(11) Uani 1 d .
O6 O -0.0011(7) 0.3980(2) -0.0308(3) 0.079(2) Uani 1 d .
O7 O -0.2461(5) 0.3662(2) 0.0014(3) 0.0570(14) Uani 1 d .
O8 O -0.0325(7) 0.3224(2) -0.0330(3) 0.075(2) Uani 1 d .
C1 C -0.0095(16) 0.1123(3) -0.1577(5) 0.076(3) Uani 1 d .
H1 H -0.0162(16) 0.1144(3) -0.1037(5) 0.092 Uiso 1 calc R
C2 C -0.1424(13) 0.1213(3) -0.2118(7) 0.076(3) Uani 1 d .
H2 H -0.2389(13) 0.1317(3) -0.1946(7) 0.092 Uiso 1 calc R
C3 C -0.1411(11) 0.1158(3) -0.2890(6) 0.068(3) Uani 1 d .
H3 H -0.2367(11) 0.1217(3) -0.3246(6) 0.082 Uiso 1 calc R
C4 C -0.0016(13) 0.1017(2) -0.3163(5) 0.063(2) Uani 1 d .
H4 H -0.0004(13) 0.0982(2) -0.3704(5) 0.075 Uiso 1 calc R
C5 C 0.1354(11) 0.0928(3) -0.2641(6) 0.066(2) Uani 1 d .
H5 H 0.2286(11) 0.0816(3) -0.2833(6) 0.079 Uiso 1 calc R
C6 C 0.1437(12) 0.0994(3) -0.1848(6) 0.071(3) Uani 1 d .
H6 H 0.2425(12) 0.0958(3) -0.1501(6) 0.085 Uiso 1 calc R

loop_
_atom_type_symbol
_atom_type_description
_atom_type_scat_dispersion_real
_atom_type_scat_dispersion_imag
_atom_type_scat_source
Cl Cl 0.1484 0.1585 'International Tables Vol C Tables 4.2.6.8 and 6.1.1.4'
O O 0.0106 0.0060 'International Tables Vol C Tables 4.2.6.8 and 6.1.1.4'
N N 0.0061 0.0033 'International Tables Vol C Tables 4.2.6.8 and 6.1.1.4'
C C 0.0033 0.0016 'International Tables Vol C Tables 4.2.6.8 and 6.1.1.4'
H H 0.0000 0.0000 'International Tables Vol C Tables 4.2.6.8 and 6.1.1.4'

loop_
_geom_angle_atom_site_label_1
_geom_angle_atom_site_label_2
_geom_angle_atom_site_label_3
_geom_angle
CA1 N1 CA2 109.5(5)
CA3 N2 CA4 110.0(5)
CA5 N3 CA6 110.0(5)
CA8 N4 CA7 111.8(5)
N1 CA1 CM1 125.5(6)
N1 CA1 CB1 107.2(6)
CM1 CA1 CB1 127.2(6)
N1 CA2 CM2 125.4(6)
N1 CA2 CB2 106.7(5)
CM2 CA2 CB2 127.9(6)
N2 CA3 CM2 126.0(6)
N2 CA3 CB3 106.7(5)
CM2 CA3 CB3 127.3(6)
CM3 CA4 N2 126.0(6)
CM3 CA4 CB4 128.4(6)
N2 CA4 CB4 105.5(5)
N3 CA5 CB5 106.7(5)
N3 CA5 CM3 125.2(6)
CB5 CA5 CM3 128.1(6)
CM4 CA6 N3 126.0(6)
CM4 CA6 CB6 128.6(6)
N3 CA6 CB6 105.3(5)
N4 CA7 CM4 127.1(6)
N4 CA7 CB7 104.9(5)
CM4 CA7 CB7 128.0(6)
N4 CA8 CM1 126.2(6)
N4 CA8 CB8 106.0(5)
CM1 CA8 CB8 127.8(6)
CB2 CB1 CA1 109.0(6)
CB1 CB2 CA2 107.6(6)
CB4 CB3 CA3 107.4(6)
CB3 CB4 CA4 110.3(6)
CB6 CB5 CA5 109.2(6)
CB5 CB6 CA6 108.7(6)
CB8 CB7 CA7 109.2(6)
CB7 CB8 CA8 108.0(6)
CA8 CM1 CA1 122.2(6)
CA8 CM1 C11 118.2(6)
CA1 CM1 C11 119.6(6)
CA3 CM2 CA2 123.6(6)
CA3 CM2 C21 118.2(5)
CA2 CM2 C21 118.2(6)
CA4 CM3 CA5 123.8(6)
CA4 CM3 C31 117.2(5)
CA5 CM3 C31 119.0(6)
CA6 CM4 CA7 123.2(6)
CA6 CM4 C41 119.5(6)
CA7 CM4 C41 117.3(5)
C12 C11 C16 118.9(6)
C12 C11 CM1 121.7(6)
C16 C11 CM1 119.5(6)
C13 C12 C11 119.5(7)
C14 C13 C12 120.5(7)
C15 C14 C13 121.5(7)
C14 C15 C16 119.7(7)
C15 C16 C11 119.9(6)
C26 C21 C22 117.3(6)
C26 C21 CM2 122.0(6)
C22 C21 CM2 120.6(6)
C23 C22 C21 121.0(7)
C22 C23 C24 120.7(8)
C23 C24 C25 119.6(7)
C24 C25 C26 119.4(7)
C21 C26 C25 121.9(7)
C36 C31 C32 117.6(6)
C36 C31 CM3 121.5(6)
C32 C31 CM3 120.9(6)
C33 C32 C31 120.2(7)
C34 C33 C32 120.7(7)
C33 C34 C35 119.9(7)
C36 C35 C34 120.2(7)
C35 C36 C31 121.4(7)
C42 C41 C46 117.8(7)
C42 C41 CM4 121.3(6)
C46 C41 CM4 120.9(6)
C41 C42 C43 121.8(8)
C44 C43 C42 118.1(8)
C45 C44 C43 120.5(8)
C44 C45 C46 121.0(8)
C45 C46 C41 120.7(7)
O3 Cl1 O2 110.2(4)
O3 Cl1 O4 111.3(5)
O2 Cl1 O4 109.1(4)
O3 Cl1 O1 108.8(3)
O2 Cl1 O1 108.5(3)
O4 Cl1 O1 108.8(4)
O7 Cl2 O6 110.6(3)
O7 Cl2 O8 110.0(4)
O6 Cl2 O8 111.6(4)
O7 Cl2 O5 110.4(3)
O6 Cl2 O5 107.8(3)
O8 Cl2 O5 106.4(3)
C2 C1 C6 118.7(9)
C3 C2 C1 122.3(9)
C2 C3 C4 120.4(9)
C5 C4 C3 119.3(9)
C4 C5 C6 122.9(9)
C5 C6 C1 116.0(9)

loop_
_geom_bond_atom_site_label_1
_geom_bond_atom_site_label_2
_geom_bond_distance
N1 CA1 1.380(8)
N1 CA2 1.389(7)
N2 CA3 1.393(7)
N2 CA4 1.408(8)
N3 CA5 1.387(8)
N3 CA6 1.396(8)
N4 CA8 1.382(8)
N4 CA7 1.386(8)
CA1 CM1 1.419(9)
CA1 CB1 1.422(9)
CA2 CM2 1.421(8)
CA2 CB2 1.447(9)
CA3 CM2 1.419(9)
CA3 CB3 1.439(8)
CA4 CM3 1.400(9)
CA4 CB4 1.416(9)
CA5 CB5 1.412(9)
CA5 CM3 1.426(8)
CA6 CM4 1.395(8)
CA6 CB6 1.443(8)
CA7 CM4 1.420(8)
CA7 CB7 1.437(8)
CA8 CM1 1.416(9)
CA8 CB8 1.432(8)
CB1 CB2 1.361(9)
CB3 CB4 1.373(9)
CB5 CB6 1.352(9)
CB7 CB8 1.377(9)
CM1 C11 1.496(9)
CM2 C21 1.486(8)
CM3 C31 1.492(9)
CM4 C41 1.494(9)
C11 C12 1.409(9)
C11 C16 1.427(9)
C12 C13 1.408(9)
C13 C14 1.377(10)
C14 C15 1.374(10)
C15 C16 1.408(9)
C21 C26 1.403(9)
C21 C22 1.414(9)
C22 C23 1.390(10)
C23 C24 1.395(11)
C24 C25 1.398(11)
C25 C26 1.404(10)
C31 C36 1.419(9)
C31 C32 1.422(9)
C32 C33 1.409(9)
C33 C34 1.390(10)
C34 C35 1.396(10)
C35 C36 1.393(9)
C41 C42 1.398(10)
C41 C46 1.407(9)
C42 C43 1.407(10)
C43 C44 1.400(12)
C44 C45 1.373(12)
C45 C46 1.380(10)
Cl1 O3 1.414(6)
Cl1 O2 1.428(5)
Cl1 O4 1.431(6)
Cl1 O1 1.459(5)
Cl2 O7 1.418(5)
Cl2 O6 1.439(6)
Cl2 O8 1.446(6)
Cl2 O5 1.475(4)
C1 C2 1.340(14)
C1 C6 1.439(14)
C2 C3 1.328(13)
C3 C4 1.352(12)
C4 C5 1.346(12)
C5 C6 1.358(13)
